data_4020416
loop_
_publ_author_name
'Sukeerthi Kumar'
'C\'eline Flamant-Robin'
'Qian Wang'
'Ang\`ele Chiaroni'
'N. Andr\'e Sasaki'

_journal_name_full 'Journal of Organic Chemistry'
_journal_page_first 5946
_journal_page_last 5953
_journal_paper_doi 10.1021/jo050736k
_journal_volume 70
_journal_year 2005
_chemical_formula_moiety 'C21 H30 N2 O5'
_chemical_formula_structural 'C21 H30 N2 O5'
_chemical_formula_sum 'C21 H30 N2 O5'
_chemical_formula_weight 390.47
_chemical_name_common FLAMANT021
_space_group_IT_number 19
_symmetry_cell_setting orthorhombic
_symmetry_space_group_name_Hall 'P 2ac 2ab'
_symmetry_space_group_name_H-M 'P 21 21 21'
_cell_angle_alpha 90.00
_cell_angle_beta 90.00
_cell_angle_gamma 90.00
_cell_formula_units_Z 4
_cell_length_a 9.792(4)
_cell_length_b 10.144(5)
_cell_length_c 22.818(14)
_cell_measurement_temperature 293(2)
_cell_volume 2266.5(20)
_diffrn_ambient_temperature 293(2)
_exptl_crystal_density_diffrn 1.144
_cod_depositor_comments
;
The following automatic conversions were performed:
'_symmetry_cell_setting' value 'Orthorhombic' changed to 'orthorhombic'
according to '/home/saulius/struct/CIF-dictionaries/cif_core.dic'
dictionary named 'cif_core.dic' version 2.4.1 from 2010-06-29.

Automatic conversion script
Id: cif_fix_enum 1527 2010-12-29 10:47:43Z saulius 
;
_cod_database_code 4020416

loop_
_symmetry_equiv_pos_as_xyz
'x, y, z'
'-x+1/2, -y, z+1/2'
'x+1/2, -y+1/2, -z'
'-x, y+1/2, -z+1/2'

loop_
_atom_site_aniso_label
_atom_site_aniso_U_11
_atom_site_aniso_U_22
_atom_site_aniso_U_33
_atom_site_aniso_U_23
_atom_site_aniso_U_13
_atom_site_aniso_U_12
N1' 0.0700(14) 0.0328(10) 0.0476(10) 0.0008(8) 0.0004(11) 0.0046(9)
C2' 0.075(2) 0.0404(13) 0.0421(13) 0.0017(11) 0.0060(14) 0.0038(12)
C3' 0.070(2) 0.0408(13) 0.0476(14) 0.0019(11) 0.0002(13) -0.0069(12)
C4' 0.127(3) 0.073(2) 0.0483(15) -0.0037(14) 0.016(2) 0.012(2)
C5' 0.095(4) 0.062(3) 0.067(3) -0.032(2) 0.010(3) -0.003(2)
C6' 0.086(5) 0.038(2) 0.079(4) -0.017(2) -0.012(3) 0.009(2)
O7' 0.154(2) 0.0519(10) 0.0499(10) -0.0111(9) -0.0070(13) 0.0361(12)
C2 0.069(2) 0.0505(14) 0.0512(14) 0.0088(11) 0.0006(15) 0.0114(13)
C3 0.081(2) 0.075(2) 0.059(2) -0.0012(15) -0.010(2) 0.004(2)
C4 0.067(2) 0.072(2) 0.053(2) 0.0001(14) -0.0058(15) -0.007(2)
C5 0.108(3) 0.075(2) 0.067(2) 0.003(2) -0.001(2) -0.015(2)
C6 0.122(4) 0.110(3) 0.073(2) -0.004(2) 0.023(2) -0.038(3)
C7 0.092(3) 0.131(4) 0.088(3) -0.022(3) 0.019(2) -0.019(3)
C8 0.082(3) 0.101(3) 0.113(3) -0.007(2) 0.001(3) 0.014(2)
C9 0.073(2) 0.081(2) 0.087(2) 0.017(2) 0.004(2) 0.008(2)
C1 0.078(2) 0.062(2) 0.053(2) 0.0112(13) -0.002(2) 0.011(2)
O10 0.093(2) 0.154(2) 0.0534(12) -0.0151(13) 0.0006(13) 0.014(2)
O11 0.0702(14) 0.104(2) 0.0618(13) 0.0032(11) 0.0059(12) -0.0019(12)
C12 0.076(2) 0.139(3) 0.092(2) -0.002(2) 0.022(2) -0.001(2)
N13 0.0599(14) 0.0489(11) 0.0580(14) 0.0121(10) -0.0143(12) -0.0056(10)
C14 0.061(2) 0.060(2) 0.049(2) 0.0117(13) -0.0032(15) -0.0124(14)
O15 0.0738(13) 0.0784(14) 0.107(2) 0.0183(13) -0.0333(14) -0.0271(12)
O16 0.0586(11) 0.0542(11) 0.0790(13) 0.0102(9) -0.0201(11) 0.0003(8)
C17 0.055(2) 0.080(2) 0.076(2) 0.010(2) -0.007(2) 0.014(2)
C18 0.083(2) 0.176(4) 0.124(3) 0.019(3) 0.026(3) 0.032(3)
C19 0.103(3) 0.115(3) 0.079(2) 0.023(2) -0.027(2) 0.015(2)
C20 0.120(3) 0.070(2) 0.166(4) 0.012(2) -0.028(3) 0.030(2)
C21 0.211(5) 0.140(4) 0.051(2) -0.018(2) 0.005(3) 0.018(4)

loop_
_atom_site_label
_atom_site_type_symbol
_atom_site_fract_x
_atom_site_fract_y
_atom_site_fract_z
_atom_site_U_iso_or_equiv
_atom_site_thermal_displace_type
_atom_site_occupancy
_atom_site_calc_flag
_atom_site_refinement_flags
_atom_site_disorder_group
N1' N 0.5210(2) 0.2348(2) 0.18330(8) 0.0501(5) Uani 1 d D .
C2' C 0.4653(3) 0.3500(2) 0.16819(10) 0.0524(6) Uani 1 d . .
C3' C 0.4164(3) 0.3638(2) 0.10552(10) 0.0526(7) Uani 1 d . .
H3' H 0.3264(3) 0.3217(2) 0.10353(10) 0.063 Uiso 1 calc R .
C4' C 0.5066(4) 0.2933(3) 0.06178(12) 0.0825(10) Uani 1 d D .
H4' H 0.6012 0.3245 0.0636 0.099 Uiso 0.67 d P .
H4* H 0.5843 0.3535 0.0590 0.099 Uiso 0.33 d P .
C5' C 0.4970(6) 0.1470(3) 0.0802(2) 0.0744(14) Uani 0.67 d PD 1
H5'A H 0.4022(6) 0.1198(3) 0.0821(2) 0.089 Uiso 0.67 calc PR 1
H5'B H 0.5437(6) 0.0919(3) 0.0519(2) 0.089 Uiso 0.67 calc PR 1
C6' C 0.5644(7) 0.1323(4) 0.1411(2) 0.067(2) Uani 0.67 d PD 1
H6'A H 0.5418(7) 0.0463(4) 0.1569(2) 0.081 Uiso 0.67 calc PR 1
H6'B H 0.6628(7) 0.1365(4) 0.1366(2) 0.081 Uiso 0.67 calc PR 1
C5* C 0.5796(10) 0.1694(8) 0.0865(4) 0.077(3) Uiso 0.33 d PD 2
H5*1 H 0.6739(10) 0.1905(8) 0.0956(4) 0.092 Uiso 0.33 calc PR 2
H5*2 H 0.5789(10) 0.0997(8) 0.0575(4) 0.092 Uiso 0.33 calc PR 2
C6* C 0.5053(12) 0.1222(7) 0.1429(3) 0.059(4) Uiso 0.33 d PD 2
H6*1 H 0.4097(12) 0.1041(7) 0.1352(3) 0.071 Uiso 0.33 calc PR 2
H6*2 H 0.5479(12) 0.0435(7) 0.1587(3) 0.071 Uiso 0.33 calc PR 2
O7' O 0.4523(3) 0.4392(2) 0.20362(8) 0.0854(7) Uani 1 d . .
C2 C 0.5604(3) 0.2130(3) 0.24417(11) 0.0569(7) Uani 1 d . .
H2 H 0.5814(3) 0.1188(3) 0.24751(11) 0.068 Uiso 1 calc R .
C3 C 0.6907(3) 0.2863(3) 0.26253(12) 0.0715(8) Uani 1 d . .
H3A H 0.6764(3) 0.3803(3) 0.25773(12) 0.086 Uiso 1 calc R .
H3B H 0.7081(3) 0.2697(3) 0.30372(12) 0.086 Uiso 1 calc R .
C4 C 0.8136(3) 0.2457(3) 0.22760(12) 0.0638(7) Uani 1 d . .
C5 C 0.8761(4) 0.3321(3) 0.18905(15) 0.0834(10) Uani 1 d . .
H5 H 0.8422(4) 0.4173(3) 0.18520(15) 0.100 Uiso 1 calc R .
C6 C 0.9882(5) 0.2942(4) 0.1562(2) 0.1016(13) Uani 1 d . .
H6 H 1.0295(5) 0.3539(4) 0.1308(2) 0.122 Uiso 1 calc R .
C7 C 1.0369(5) 0.1720(5) 0.1609(2) 0.1034(12) Uani 1 d . .
H7 H 1.1117(5) 0.1468(5) 0.1384(2) 0.124 Uiso 1 calc R .
C8 C 0.9786(4) 0.0833(4) 0.1983(2) 0.0985(11) Uani 1 d . .
H8 H 1.0133(4) -0.0018(4) 0.2012(2) 0.118 Uiso 1 calc R .
C9 C 0.8676(3) 0.1206(3) 0.2319(2) 0.0804(9) Uani 1 d . .
H9 H 0.8288(3) 0.0604(3) 0.2577(2) 0.096 Uiso 1 calc R .
C1 C 0.4464(3) 0.2393(3) 0.28694(12) 0.0644(7) Uani 1 d . .
O10 O 0.4643(3) 0.2737(3) 0.33621(9) 0.1002(8) Uani 1 d . .
O11 O 0.3242(2) 0.2120(2) 0.26524(9) 0.0788(6) Uani 1 d . .
C12 C 0.2111(4) 0.2354(4) 0.3047(2) 0.1022(12) Uani 1 d . .
H12A H 0.2199(14) 0.1795(18) 0.3384(5) 0.128 Uiso 1 calc R .
H12B H 0.1268(4) 0.2162(23) 0.2850(4) 0.128 Uiso 1 calc R .
H12C H 0.2116(15) 0.3260(7) 0.3169(8) 0.128 Uiso 1 calc R .
N13 N 0.3957(2) 0.5025(2) 0.09214(9) 0.0556(6) Uani 1 d . .
HN13 H 0.4517 0.5600 0.1156 0.067 Uiso 1 d . .
C14 C 0.2760(3) 0.5463(3) 0.07013(11) 0.0568(7) Uani 1 d . .
O15 O 0.1823(2) 0.4771(2) 0.05472(10) 0.0863(7) Uani 1 d . .
O16 O 0.2793(2) 0.6787(2) 0.06753(9) 0.0639(5) Uani 1 d . .
C17 C 0.1634(3) 0.7546(3) 0.04554(13) 0.0701(8) Uani 1 d . .
C18 C 0.0419(4) 0.7346(5) 0.0852(2) 0.127(2) Uani 1 d . .
H18A H 0.0112(17) 0.6450(8) 0.0823(9) 0.153 Uiso 1 calc R .
H18B H -0.0305(10) 0.7929(19) 0.0735(7) 0.153 Uiso 1 calc R .
H18C H 0.0676(8) 0.7533(25) 0.1249(2) 0.153 Uiso 1 calc R .
C19 C 0.1355(4) 0.7208(4) -0.01738(14) 0.0990(12) Uani 1 d . .
H19A H 0.0652(17) 0.7776(16) -0.0323(3) 0.119 Uiso 1 calc R .
H19B H 0.1062(22) 0.6307(8) -0.0201(2) 0.119 Uiso 1 calc R .
H19C H 0.2174(7) 0.7326(21) -0.0400(2) 0.119 Uiso 1 calc R .
C20 C 0.2168(4) 0.8940(3) 0.0511(2) 0.1186(15) Uani 1 d . .
H20A H 0.1475(11) 0.9550(4) 0.0388(11) 0.142 Uiso 1 calc R .
H20B H 0.2961(17) 0.9043(8) 0.0267(9) 0.142 Uiso 1 calc R .
H20C H 0.2408(25) 0.9111(9) 0.0911(3) 0.142 Uiso 1 calc R .
C21 C 0.4500(6) 0.2975(4) -0.00026(13) 0.134(2) Uani 1 d . .
H21A H 0.4381(29) 0.3876(4) -0.0121(5) 0.167 Uiso 1 calc R .
H21B H 0.3636(15) 0.2529(25) -0.0014(3) 0.167 Uiso 1 calc R .
H21C H 0.5127(15) 0.2547(26) -0.0264(2) 0.167 Uiso 1 calc R .

loop_
_geom_bond_atom_site_label_1
_geom_bond_atom_site_label_2
_geom_bond_distance
_geom_bond_site_symmetry_2
_geom_bond_publ_flag
N1' C2' 1.335(3) . ?
N1' C2 1.458(3) . ?
N1' C6* 1.476(3) . ?
N1' C6' 1.479(3) . ?
C2' O7' 1.220(3) . ?
C2' C3' 1.515(3) . ?
C3' N13 1.453(3) . ?
C3' C4' 1.513(4) . ?
C4' C21 1.521(5) . ?
C4' C5' 1.545(3) . ?
C4' C5* 1.553(3) . ?
C5' C6' 1.544(3) . ?
C5* C6* 1.553(3) . ?
C2 C1 1.507(4) . ?
C2 C3 1.535(4) . ?
C3 C4 1.501(4) . ?
C4 C9 1.378(4) . ?
C4 C5 1.385(4) . ?
C5 C6 1.384(5) . ?
C6 C7 1.333(6) . ?
C7 C8 1.365(5) . ?
C8 C9 1.382(5) . ?
C1 O10 1.190(3) . ?
C1 O11 1.324(3) . ?
O11 C12 1.447(4) . ?
N13 C14 1.350(3) . ?
C14 O15 1.207(3) . ?
C14 O16 1.345(3) . ?
O16 C17 1.460(3) . ?
C17 C19 1.501(4) . ?
C17 C18 1.508(5) . ?
C17 C20 1.513(5) . ?
